data_7239934
loop_
_publ_author_name
'Li, Yinghua'
'Zhu, Yingzu'
'Xiang, Shiqun'
'Fan, Weibin'
'Jin, Jiang'
'Huang, Deguang'

_publ_section_title
;
 Temperature controlled condensation of nitriles: efficient and convenient
 synthesis of \b-enaminonitriles, 4-aminopyrimidines and
 4-amidinopyrimidines in one system
;
_journal_issue 11
_journal_name_full 'RSC Advances'
_journal_page_first 6576
_journal_page_last 6583
_journal_paper_doi 10.1039/C9RA10866A
_journal_volume 10
_journal_year 2020
_chemical_formula_moiety 'C14 H11 N3'
_chemical_formula_sum 'C14 H11 N3'
_chemical_formula_weight 221.26
_space_group_IT_number 14
_space_group_name_Hall '-P 2ybc'
_space_group_name_H-M_alt 'P 1 21/c 1'
_symmetry_cell_setting monoclinic
_symmetry_space_group_name_Hall '-P 2ybc'
_symmetry_space_group_name_H-M 'P 1 21/c 1'
_atom_sites_solution_hydrogens geom
_atom_sites_solution_primary direct
_atom_sites_solution_secondary difmap
_audit_creation_method SHELXL-97
_audit_update_record
;
2019-09-27 deposited with the CCDC.	2020-01-21 downloaded from the CCDC.
;
_cell_angle_alpha 90.00
_cell_angle_beta 109.772(3)
_cell_angle_gamma 90.00
_cell_formula_units_Z 8
_cell_length_a 12.3235(3)
_cell_length_b 14.5512(3)
_cell_length_c 13.9300(3)
_cell_measurement_reflns_used 5428
_cell_measurement_temperature 100(2)
_cell_measurement_theta_max 72.3340
_cell_measurement_theta_min 3.7800
_cell_volume 2350.69(10)
_computing_cell_refinement 'CrysAlisPro 1.171.39.46e (Rigaku OD, 2018)'
_computing_data_collection 'CrysAlisPro 1.171.39.46e (Rigaku OD, 2018)'
_computing_data_reduction 'CrysAlisPro 1.171.39.46e (Rigaku OD, 2018)'
_computing_molecular_graphics 'Bruker SHELXTL'
_computing_publication_material 'Bruker SHELXTL'
_computing_structure_refinement 'SHELXL-97 (Sheldrick, 1997)'
_computing_structure_solution 'SHELXS-97 (Sheldrick, 1990)'
_diffrn_ambient_temperature 100(2)
_diffrn_detector_area_resol_mean 10.5594
_diffrn_measured_fraction_theta_full 0.994
_diffrn_measured_fraction_theta_max 0.994
_diffrn_measurement_device_type 'SuperNova, Dual, Cu at home/near, Atlas'
_diffrn_measurement_method '\w scans'
_diffrn_radiation_monochromator Mirror
_diffrn_radiation_source 'SuperNova (Cu) X-ray Source'
_diffrn_radiation_type CuK\a
_diffrn_radiation_wavelength 1.54184
_diffrn_reflns_av_R_equivalents 0.0147
_diffrn_reflns_av_sigmaI/netI 0.0163
_diffrn_reflns_limit_h_max 10
_diffrn_reflns_limit_h_min -14
_diffrn_reflns_limit_k_max 17
_diffrn_reflns_limit_k_min -17
_diffrn_reflns_limit_l_max 16
_diffrn_reflns_limit_l_min -16
_diffrn_reflns_number 9386
_diffrn_reflns_theta_full 69.93
_diffrn_reflns_theta_max 69.93
_diffrn_reflns_theta_min 3.81
_exptl_absorpt_coefficient_mu 0.607
_exptl_absorpt_correction_T_max 0.8882
_exptl_absorpt_correction_T_min 0.8388
_exptl_absorpt_correction_type multi-scan
_exptl_absorpt_process_details
; 
CrysAlisPro 1.171.39.46e (Rigaku Oxford Diffraction, 2018) 
Empirical absorption correction using spherical harmonics, 
 implemented in SCALE3 ABSPACK scaling algorithm. 
;
_exptl_crystal_colour colourless
_exptl_crystal_density_diffrn 1.250
_exptl_crystal_density_method 'not measured'
_exptl_crystal_description plate
_exptl_crystal_F_000 928
_exptl_crystal_size_max 0.30
_exptl_crystal_size_mid 0.30
_exptl_crystal_size_min 0.20
_refine_diff_density_max 0.149
_refine_diff_density_min -0.221
_refine_diff_density_rms 0.042
_refine_ls_extinction_method none
_refine_ls_goodness_of_fit_ref 1.058
_refine_ls_hydrogen_treatment mixed
_refine_ls_matrix_type full
_refine_ls_number_parameters 307
_refine_ls_number_reflns 4423
_refine_ls_number_restraints 0
_refine_ls_restrained_S_all 1.058
_refine_ls_R_factor_all 0.0382
_refine_ls_R_factor_gt 0.0350
_refine_ls_shift/su_max 0.001
_refine_ls_shift/su_mean 0.000
_refine_ls_structure_factor_coef Fsqd
_refine_ls_weighting_details 'calc w=1/[\s^2^(Fo^2^)+(0.0477P)^2^+0.5330P] where P=(Fo^2^+2Fc^2^)/3'
_refine_ls_weighting_scheme calc
_refine_ls_wR_factor_gt 0.0896
_refine_ls_wR_factor_ref 0.0917
_reflns_number_gt 4003
_reflns_number_total 4423
_reflns_threshold_expression >2sigma(I)
_cod_data_source_file c9ra10866a2.cif
_cod_data_source_block Compound3c
_cod_depositor_comments
;
The following automatic conversions were performed:

data item '_symmetry_cell_setting' value 'Monoclinic' was changed to
'monoclinic' in accordance with the
/home/data/users/saulius/crontab/automatic-downloads/rss-feeds/RSC/lib/dictionaries/cif_core.dic
dictionary named 'cif_core.dic' version 2.4.2 last updated on
2011-04-26.

Automatic conversion script
Id: cif_fix_values 7556 2019-12-06 15:28:31Z antanas 

 Adding full bibliography for 7239928--7239936.cif.
;
_cod_original_cell_volume 2350.69(9)
_cod_original_sg_symbol_H-M P21/c
_cod_database_code 7239934

loop_
_symmetry_equiv_pos_as_xyz
'x, y, z'
'-x, y+1/2, -z+1/2'
'-x, -y, -z'
'x, -y-1/2, z-1/2'

loop_
_atom_site_label
_atom_site_type_symbol
_atom_site_fract_x
_atom_site_fract_y
_atom_site_fract_z
_atom_site_U_iso_or_equiv
_atom_site_adp_type
_atom_site_occupancy
_atom_site_symmetry_multiplicity
_atom_site_calc_flag
_atom_site_refinement_flags
_atom_site_disorder_assembly
_atom_site_disorder_group
C1 C 0.99798(10) 0.26487(8) -0.04002(8) 0.0233(2) Uani 1 1 d . . .
C2 C 0.96480(9) 0.19874(7) 0.01981(8) 0.0204(2) Uani 1 1 d . . .
C3 C 0.90966(9) 0.11509(7) -0.03405(8) 0.0208(2) Uani 1 1 d . . .
C4 C 0.89717(9) 0.10057(8) -0.13700(8) 0.0249(2) Uani 1 1 d . . .
H4A H 0.9223 0.1458 -0.1739 0.030 Uiso 1 1 calc R . .
C5 C 0.84806(10) 0.01997(8) -0.18383(8) 0.0270(3) Uani 1 1 d . . .
H5A H 0.8397 0.0089 -0.2532 0.032 Uiso 1 1 calc R . .
C6 C 0.81104(9) -0.04474(8) -0.12873(9) 0.0270(2) Uani 1 1 d . . .
H6A H 0.7759 -0.1004 -0.1595 0.032 Uiso 1 1 calc R . .
C7 C 0.82670(9) -0.02597(8) -0.02791(9) 0.0252(2) Uani 1 1 d . . .
H7A H 0.8020 -0.0706 0.0101 0.030 Uiso 1 1 calc R . .
C8 C 0.99775(9) 0.21302(7) 0.12480(8) 0.0192(2) Uani 1 1 d . . .
C9 C 1.06082(9) 0.29764(7) 0.17289(8) 0.0200(2) Uani 1 1 d . . .
C10 C 1.16377(10) 0.28959(8) 0.25529(8) 0.0240(2) Uani 1 1 d . . .
H10A H 1.1916 0.2306 0.2813 0.029 Uiso 1 1 calc R . .
C11 C 1.22518(10) 0.36756(9) 0.29898(9) 0.0308(3) Uani 1 1 d . . .
H11A H 1.2958 0.3617 0.3542 0.037 Uiso 1 1 calc R . .
C12 C 1.18438(12) 0.45415(8) 0.26274(10) 0.0330(3) Uani 1 1 d . . .
H12A H 1.2271 0.5074 0.2927 0.040 Uiso 1 1 calc R . .
C13 C 1.08088(12) 0.46265(8) 0.18251(9) 0.0314(3) Uani 1 1 d . . .
H13A H 1.0519 0.5219 0.1583 0.038 Uiso 1 1 calc R . .
C14 C 1.01983(10) 0.38481(8) 0.13761(8) 0.0252(2) Uani 1 1 d . . .
H14A H 0.9494 0.3910 0.0823 0.030 Uiso 1 1 calc R . .
C15 C 0.47739(9) -0.03182(7) 0.26353(8) 0.0233(2) Uani 1 1 d . . .
C16 C 0.44976(9) 0.04725(7) 0.31081(8) 0.0209(2) Uani 1 1 d . . .
C17 C 0.38919(9) 0.02978(7) 0.38362(8) 0.0215(2) Uani 1 1 d . . .
C18 C 0.36987(9) -0.06015(8) 0.41030(8) 0.0242(2) Uani 1 1 d . . .
H18A H 0.3969 -0.1112 0.3823 0.029 Uiso 1 1 calc R . .
C19 C 0.31109(10) -0.07366(9) 0.47765(9) 0.0288(3) Uani 1 1 d . . .
H19A H 0.2974 -0.1342 0.4964 0.035 Uiso 1 1 calc R . .
C20 C 0.27215(10) 0.00149(9) 0.51776(9) 0.0322(3) Uani 1 1 d . . .
H20A H 0.2309 -0.0062 0.5638 0.039 Uiso 1 1 calc R . .
C21 C 0.29524(11) 0.08785(9) 0.48858(9) 0.0320(3) Uani 1 1 d . . .
H21A H 0.2692 0.1396 0.5163 0.038 Uiso 1 1 calc R . .
C22 C 0.48356(9) 0.13309(7) 0.28725(8) 0.0219(2) Uani 1 1 d . . .
C23 C 0.54336(9) 0.14459(7) 0.21144(8) 0.0225(2) Uani 1 1 d . . .
C24 C 0.64494(10) 0.19611(8) 0.23731(9) 0.0272(2) Uani 1 1 d . . .
H24A H 0.6757 0.2228 0.3032 0.033 Uiso 1 1 calc R . .
C25 C 0.70087(10) 0.20839(8) 0.16709(10) 0.0320(3) Uani 1 1 d . . .
H25A H 0.7705 0.2428 0.1855 0.038 Uiso 1 1 calc R . .
C26 C 0.65599(11) 0.17090(8) 0.07037(10) 0.0326(3) Uani 1 1 d . . .
H26A H 0.6947 0.1794 0.0225 0.039 Uiso 1 1 calc R . .
C27 C 0.55400(11) 0.12068(8) 0.04338(9) 0.0304(3) Uani 1 1 d . . .
H27A H 0.5225 0.0955 -0.0233 0.036 Uiso 1 1 calc R . .
C28 C 0.49831(10) 0.10731(8) 0.11365(9) 0.0256(2) Uani 1 1 d . . .
H28A H 0.4290 0.0725 0.0951 0.031 Uiso 1 1 calc R . .
N1 N 1.02234(10) 0.31503(7) -0.09358(7) 0.0316(2) Uani 1 1 d . . .
N2 N 0.87470(8) 0.05157(6) 0.01964(7) 0.0225(2) Uani 1 1 d . . .
N3 N 0.97867(8) 0.15114(6) 0.18746(6) 0.0218(2) Uani 1 1 d . . .
H3A H 0.9441 0.0990 0.1630 0.026 Uiso 1 1 calc R . .
H3B H 1.0006 0.1623 0.2534 0.026 Uiso 1 1 calc R . .
N4 N 0.49604(9) -0.09861(7) 0.22746(8) 0.0311(2) Uani 1 1 d . . .
N5 N 0.35227(8) 0.10320(7) 0.42337(7) 0.0273(2) Uani 1 1 d . . .
N6 N 0.46746(9) 0.20996(6) 0.33296(7) 0.0276(2) Uani 1 1 d . . .
H6B H 0.4344 0.2074 0.3799 0.033 Uiso 1 1 calc R . .
H6C H 0.4899 0.2632 0.3162 0.033 Uiso 1 1 calc R . .

loop_
_atom_site_aniso_label
_atom_site_aniso_U_11
_atom_site_aniso_U_22
_atom_site_aniso_U_33
_atom_site_aniso_U_23
_atom_site_aniso_U_13
_atom_site_aniso_U_12
C1 0.0289(6) 0.0238(5) 0.0161(5) -0.0013(4) 0.0063(4) 0.0039(4)
C2 0.0223(5) 0.0218(5) 0.0172(5) 0.0019(4) 0.0069(4) 0.0030(4)
C3 0.0171(5) 0.0248(5) 0.0187(5) 0.0011(4) 0.0037(4) 0.0050(4)
C4 0.0241(5) 0.0302(6) 0.0178(5) 0.0014(4) 0.0037(4) 0.0039(5)
C5 0.0227(5) 0.0353(6) 0.0182(5) -0.0044(4) 0.0006(4) 0.0049(5)
C6 0.0180(5) 0.0296(6) 0.0286(6) -0.0080(5) 0.0015(4) 0.0015(4)
C7 0.0194(5) 0.0272(6) 0.0283(6) -0.0024(4) 0.0070(4) -0.0004(4)
C8 0.0189(5) 0.0208(5) 0.0188(5) 0.0012(4) 0.0076(4) 0.0043(4)
C9 0.0252(5) 0.0208(5) 0.0176(5) -0.0006(4) 0.0121(4) 0.0016(4)
C10 0.0270(6) 0.0226(5) 0.0231(5) -0.0022(4) 0.0096(4) 0.0028(4)
C11 0.0287(6) 0.0331(6) 0.0311(6) -0.0099(5) 0.0109(5) -0.0032(5)
C12 0.0451(7) 0.0247(6) 0.0369(6) -0.0114(5) 0.0241(6) -0.0089(5)
C13 0.0523(8) 0.0192(5) 0.0314(6) 0.0000(5) 0.0254(6) 0.0039(5)
C14 0.0346(6) 0.0242(5) 0.0206(5) 0.0013(4) 0.0142(5) 0.0070(5)
C15 0.0239(5) 0.0210(6) 0.0252(5) 0.0020(4) 0.0085(4) -0.0024(4)
C16 0.0192(5) 0.0191(5) 0.0227(5) -0.0015(4) 0.0050(4) 0.0007(4)
C17 0.0175(5) 0.0233(5) 0.0202(5) -0.0005(4) 0.0019(4) 0.0013(4)
C18 0.0231(5) 0.0246(6) 0.0224(5) 0.0007(4) 0.0043(4) 0.0001(4)
C19 0.0269(6) 0.0322(6) 0.0247(5) 0.0055(5) 0.0055(5) -0.0017(5)
C20 0.0274(6) 0.0437(7) 0.0273(6) 0.0034(5) 0.0118(5) 0.0016(5)
C21 0.0312(6) 0.0357(7) 0.0320(6) -0.0015(5) 0.0147(5) 0.0055(5)
C22 0.0189(5) 0.0209(5) 0.0231(5) -0.0010(4) 0.0034(4) 0.0025(4)
C23 0.0224(5) 0.0161(5) 0.0287(6) 0.0026(4) 0.0085(4) 0.0039(4)
C24 0.0248(5) 0.0205(5) 0.0363(6) -0.0007(5) 0.0102(5) 0.0014(4)
C25 0.0256(6) 0.0227(6) 0.0517(7) 0.0022(5) 0.0183(5) 0.0017(5)
C26 0.0382(7) 0.0231(6) 0.0462(7) 0.0075(5) 0.0269(6) 0.0090(5)
C27 0.0393(7) 0.0241(6) 0.0300(6) 0.0030(5) 0.0148(5) 0.0065(5)
C28 0.0266(6) 0.0211(5) 0.0291(6) 0.0017(4) 0.0096(5) 0.0013(4)
N1 0.0494(6) 0.0277(5) 0.0199(4) 0.0016(4) 0.0144(4) -0.0004(5)
N2 0.0206(4) 0.0251(5) 0.0218(4) -0.0017(4) 0.0069(4) -0.0001(4)
N3 0.0284(5) 0.0218(5) 0.0161(4) -0.0013(3) 0.0088(4) -0.0035(4)
N4 0.0416(6) 0.0201(5) 0.0370(6) -0.0010(4) 0.0202(5) -0.0007(4)
N5 0.0263(5) 0.0272(5) 0.0296(5) -0.0009(4) 0.0111(4) 0.0034(4)
N6 0.0359(5) 0.0176(4) 0.0337(5) -0.0010(4) 0.0175(4) 0.0008(4)

loop_
_atom_type_symbol
_atom_type_description
_atom_type_scat_dispersion_real
_atom_type_scat_dispersion_imag
_atom_type_scat_source
C C 0.0181 0.0091 'International Tables Vol C Tables 4.2.6.8 and 6.1.1.4'
H H 0.0000 0.0000 'International Tables Vol C Tables 4.2.6.8 and 6.1.1.4'
N N 0.0311 0.0180 'International Tables Vol C Tables 4.2.6.8 and 6.1.1.4'

loop_
_geom_angle_atom_site_label_1
_geom_angle_atom_site_label_2
_geom_angle_atom_site_label_3
_geom_angle
_geom_angle_site_symmetry_1
_geom_angle_site_symmetry_3
_geom_angle_publ_flag
N1 C1 C2 175.85(12) . . ?
C8 C2 C1 118.34(10) . . ?
C8 C2 C3 125.37(10) . . ?
C1 C2 C3 115.88(9) . . ?
N2 C3 C4 121.18(10) . . ?
N2 C3 C2 117.63(9) . . ?
C4 C3 C2 121.16(10) . . ?
C5 C4 C3 119.33(11) . . ?
C5 C4 H4A 120.3 . . ?
C3 C4 H4A 120.3 . . ?
C4 C5 C6 119.35(10) . . ?
C4 C5 H5A 120.3 . . ?
C6 C5 H5A 120.3 . . ?
C7 C6 C5 118.07(11) . . ?
C7 C6 H6A 121.0 . . ?
C5 C6 H6A 121.0 . . ?
N2 C7 C6 123.81(11) . . ?
N2 C7 H7A 118.1 . . ?
C6 C7 H7A 118.1 . . ?
N3 C8 C2 122.30(10) . . ?
N3 C8 C9 116.49(9) . . ?
C2 C8 C9 121.17(9) . . ?
C14 C9 C10 119.09(10) . . ?
C14 C9 C8 121.53(10) . . ?
C10 C9 C8 119.38(9) . . ?
C11 C10 C9 120.08(11) . . ?
C11 C10 H10A 120.0 . . ?
C9 C10 H10A 120.0 . . ?
C10 C11 C12 120.48(11) . . ?
C10 C11 H11A 119.8 . . ?
C12 C11 H11A 119.8 . . ?
C11 C12 C13 119.68(11) . . ?
C11 C12 H12A 120.2 . . ?
C13 C12 H12A 120.2 . . ?
C14 C13 C12 120.07(11) . . ?
C14 C13 H13A 120.0 . . ?
C12 C13 H13A 120.0 . . ?
C13 C14 C9 120.56(11) . . ?
C13 C14 H14A 119.7 . . ?
C9 C14 H14A 119.7 . . ?
N4 C15 C16 176.28(11) . . ?
C22 C16 C15 118.65(10) . . ?
C22 C16 C17 125.48(10) . . ?
C15 C16 C17 115.85(9) . . ?
N5 C17 C18 121.21(10) . . ?
N5 C17 C16 117.76(10) . . ?
C18 C17 C16 121.03(10) . . ?
C19 C18 C17 119.24(11) . . ?
C19 C18 H18A 120.4 . . ?
C17 C18 H18A 120.4 . . ?
C18 C19 C20 119.67(11) . . ?
C18 C19 H19A 120.2 . . ?
C20 C19 H19A 120.2 . . ?
C21 C20 C19 117.76(11) . . ?
C21 C20 H20A 121.1 . . ?
C19 C20 H20A 121.1 . . ?
N5 C21 C20 123.95(11) . . ?
N5 C21 H21A 118.0 . . ?
C20 C21 H21A 118.0 . . ?
N6 C22 C16 122.38(10) . . ?
N6 C22 C23 115.70(10) . . ?
C16 C22 C23 121.90(10) . . ?
C28 C23 C24 119.09(11) . . ?
C28 C23 C22 121.36(10) . . ?
C24 C23 C22 119.52(10) . . ?
C25 C24 C23 120.21(11) . . ?
C25 C24 H24A 119.9 . . ?
C23 C24 H24A 119.9 . . ?
C26 C25 C24 120.40(11) . . ?
C26 C25 H25A 119.8 . . ?
C24 C25 H25A 119.8 . . ?
C25 C26 C27 119.82(11) . . ?
C25 C26 H26A 120.1 . . ?
C27 C26 H26A 120.1 . . ?
C28 C27 C26 120.05(11) . . ?
C28 C27 H27A 120.0 . . ?
C26 C27 H27A 120.0 . . ?
C27 C28 C23 120.42(11) . . ?
C27 C28 H28A 119.8 . . ?
C23 C28 H28A 119.8 . . ?
C7 N2 C3 118.25(9) . . ?
C8 N3 H3A 120.0 . . ?
C8 N3 H3B 120.0 . . ?
H3A N3 H3B 120.0 . . ?
C21 N5 C17 118.15(10) . . ?
C22 N6 H6B 120.0 . . ?
C22 N6 H6C 120.0 . . ?
H6B N6 H6C 120.0 . . ?

loop_
_geom_bond_atom_site_label_1
_geom_bond_atom_site_label_2
_geom_bond_distance
_geom_bond_site_symmetry_2
_geom_bond_publ_flag
C1 N1 1.1537(15) . ?
C1 C2 1.4208(15) . ?
C2 C8 1.3947(14) . ?
C2 C3 1.4701(15) . ?
C3 N2 1.3482(14) . ?
C3 C4 1.4056(15) . ?
C4 C5 1.3784(16) . ?
C4 H4A 0.9500 . ?
C5 C6 1.3859(17) . ?
C5 H5A 0.9500 . ?
C6 C7 1.3787(16) . ?
C6 H6A 0.9500 . ?
C7 N2 1.3404(14) . ?
C7 H7A 0.9500 . ?
C8 N3 1.3291(13) . ?
C8 C9 1.4889(15) . ?
C9 C14 1.3920(15) . ?
C9 C10 1.3984(15) . ?
C10 C11 1.3851(16) . ?
C10 H10A 0.9500 . ?
C11 C12 1.3870(18) . ?
C11 H11A 0.9500 . ?
C12 C13 1.3881(19) . ?
C12 H12A 0.9500 . ?
C13 C14 1.3863(17) . ?
C13 H13A 0.9500 . ?
C14 H14A 0.9500 . ?
C15 N4 1.1524(15) . ?
C15 C16 1.4231(15) . ?
C16 C22 1.3906(15) . ?
C16 C17 1.4706(15) . ?
C17 N5 1.3512(14) . ?
C17 C18 1.4025(15) . ?
C18 C19 1.3796(16) . ?
C18 H18A 0.9500 . ?
C19 C20 1.3855(18) . ?
C19 H19A 0.9500 . ?
C20 C21 1.3798(18) . ?
C20 H20A 0.9500 . ?
C21 N5 1.3420(15) . ?
C21 H21A 0.9500 . ?
C22 N6 1.3346(14) . ?
C22 C23 1.4876(15) . ?
C23 C28 1.3951(16) . ?
C23 C24 1.3978(16) . ?
C24 C25 1.3858(17) . ?
C24 H24A 0.9500 . ?
C25 C26 1.3837(19) . ?
C25 H25A 0.9500 . ?
C26 C27 1.3911(18) . ?
C26 H26A 0.9500 . ?
C27 C28 1.3863(16) . ?
C27 H27A 0.9500 . ?
C28 H28A 0.9500 . ?
N3 H3A 0.8800 . ?
N3 H3B 0.8800 . ?
N6 H6B 0.8800 . ?
N6 H6C 0.8800 . ?

loop_
_geom_torsion_atom_site_label_1
_geom_torsion_atom_site_label_2
_geom_torsion_atom_site_label_3
_geom_torsion_atom_site_label_4
_geom_torsion
_geom_torsion_site_symmetry_1
_geom_torsion_site_symmetry_2
_geom_torsion_site_symmetry_3
_geom_torsion_site_symmetry_4
_geom_torsion_publ_flag
N1 C1 C2 C8 172.9(16) . . . . ?
N1 C1 C2 C3 -0.2(17) . . . . ?
C8 C2 C3 N2 8.87(15) . . . . ?
C1 C2 C3 N2 -178.61(9) . . . . ?
C8 C2 C3 C4 -169.16(10) . . . . ?
C1 C2 C3 C4 3.36(14) . . . . ?
N2 C3 C4 C5 0.13(16) . . . . ?
C2 C3 C4 C5 178.09(10) . . . . ?
C3 C4 C5 C6 0.58(16) . . . . ?
C4 C5 C6 C7 -0.93(16) . . . . ?
C5 C6 C7 N2 0.62(17) . . . . ?
C1 C2 C8 N3 -174.36(10) . . . . ?
C3 C2 C8 N3 -2.00(17) . . . . ?
C1 C2 C8 C9 3.15(15) . . . . ?
C3 C2 C8 C9 175.50(9) . . . . ?
N3 C8 C9 C14 -130.18(11) . . . . ?
C2 C8 C9 C14 52.18(14) . . . . ?
N3 C8 C9 C10 49.96(13) . . . . ?
C2 C8 C9 C10 -127.69(11) . . . . ?
C14 C9 C10 C11 -1.73(16) . . . . ?
C8 C9 C10 C11 178.14(10) . . . . ?
C9 C10 C11 C12 1.10(17) . . . . ?
C10 C11 C12 C13 0.39(18) . . . . ?
C11 C12 C13 C14 -1.24(17) . . . . ?
C12 C13 C14 C9 0.60(17) . . . . ?
C10 C9 C14 C13 0.88(16) . . . . ?
C8 C9 C14 C13 -178.98(10) . . . . ?
N4 C15 C16 C22 -171.4(18) . . . . ?
N4 C15 C16 C17 10.1(19) . . . . ?
C22 C16 C17 N5 7.35(16) . . . . ?
C15 C16 C17 N5 -174.24(9) . . . . ?
C22 C16 C17 C18 -173.04(10) . . . . ?
C15 C16 C17 C18 5.37(15) . . . . ?
N5 C17 C18 C19 0.63(16) . . . . ?
C16 C17 C18 C19 -178.97(9) . . . . ?
C17 C18 C19 C20 0.01(16) . . . . ?
C18 C19 C20 C21 -0.53(17) . . . . ?
C19 C20 C21 N5 0.47(19) . . . . ?
C15 C16 C22 N6 -175.70(10) . . . . ?
C17 C16 C22 N6 2.67(17) . . . . ?
C15 C16 C22 C23 2.41(15) . . . . ?
C17 C16 C22 C23 -179.22(9) . . . . ?
N6 C22 C23 C28 -129.71(11) . . . . ?
C16 C22 C23 C28 52.05(15) . . . . ?
N6 C22 C23 C24 48.31(14) . . . . ?
C16 C22 C23 C24 -129.93(11) . . . . ?
C28 C23 C24 C25 -1.14(16) . . . . ?
C22 C23 C24 C25 -179.20(10) . . . . ?
C23 C24 C25 C26 0.88(17) . . . . ?
C24 C25 C26 C27 0.09(17) . . . . ?
C25 C26 C27 C28 -0.79(17) . . . . ?
C26 C27 C28 C23 0.52(17) . . . . ?
C24 C23 C28 C27 0.44(16) . . . . ?
C22 C23 C28 C27 178.47(10) . . . . ?
C6 C7 N2 C3 0.08(16) . . . . ?
C4 C3 N2 C7 -0.46(15) . . . . ?
C2 C3 N2 C7 -178.49(9) . . . . ?
C20 C21 N5 C17 0.14(18) . . . . ?
C18 C17 N5 C21 -0.69(16) . . . . ?
C16 C17 N5 C21 178.92(10) . . . . ?
